data_4327237
loop_
_publ_author_name
'Ferdaus Hossain'
'Matthew A. Rigsby'
'Cole T. Duncan'
'Paul L. Milligan'
'Richard L. Lord'
'Mu-Hyun Baik'
'Franklin A. Schultz'

_publ_section_title
;
 Synthesis, Structure, and Properties of Low-Spin
 Manganese(III)-Poly(pyrazolyl)borate Complexes
;
_journal_name_full 'Inorganic Chemistry'
_journal_page_first 2596
_journal_page_last 2603
_journal_paper_doi 10.1021/ic062224+
_journal_volume 46
_journal_year 2007
_chemical_formula_moiety 'C18 H20 B2 Mn N12, F6 Sb'
_chemical_formula_sum 'C18 H20 B2 F6 Mn N12 Sb'
_chemical_formula_weight 716.77
_chemical_name_systematic
; 
 ? 
;
_space_group_IT_number 2
_symmetry_cell_setting triclinic
_symmetry_space_group_name_Hall '-P 1'
_symmetry_space_group_name_H-M 'P -1'
_atom_sites_solution_hydrogens geom
_atom_sites_solution_primary direct
_atom_sites_solution_secondary difmap
_audit_creation_method SHELXL-97
_cell_angle_alpha 99.0970(10)
_cell_angle_beta 91.7820(10)
_cell_angle_gamma 108.5160(10)
_cell_formula_units_Z 1
_cell_length_a 7.5518(2)
_cell_length_b 8.8710(2)
_cell_length_c 9.9838(3)
_cell_measurement_reflns_used 6983
_cell_measurement_temperature 120(2)
_cell_measurement_theta_max 32.5
_cell_measurement_theta_min 2.9
_cell_volume 623.87(3)
_computing_cell_refinement 'SAINT (Bruker, 1999)'
_computing_data_collection 'SMART (Bruker, 1999)'
_computing_data_reduction 'SAINT (Bruker, 1999)'
_computing_molecular_graphics 'XTEL (local library)'
_computing_publication_material 'XCIF (Bruker, 1999), XTEL (local library)'
_computing_structure_refinement 'SHELXL-97 (Sheldrick, 1997)'
_computing_structure_solution 'SIR-92 (Altomare et al., 1993)'
_diffrn_ambient_temperature 120(2)
_diffrn_detector 'CCD area detector'
_diffrn_detector_area_resol_mean 44.52
_diffrn_detector_type 'Bruker SMART 6000'
_diffrn_measured_fraction_theta_full 0.998
_diffrn_measured_fraction_theta_max 0.998
_diffrn_measurement_details '0.30 degree frames measured for 3 seconds each'
_diffrn_measurement_device 'three-circle goniometer with fixed chi'
_diffrn_measurement_device_type 'Bruker Platform goniometer'
_diffrn_measurement_method \w-scans
_diffrn_radiation_monochromator graphite
_diffrn_radiation_source 'fine-focus sealed tube'
_diffrn_radiation_type MoK\a
_diffrn_radiation_wavelength 0.71073
_diffrn_reflns_av_R_equivalents 0.0271
_diffrn_reflns_av_sigmaI/netI 0.0274
_diffrn_reflns_limit_h_max 11
_diffrn_reflns_limit_h_min -11
_diffrn_reflns_limit_k_max 13
_diffrn_reflns_limit_k_min -13
_diffrn_reflns_limit_l_max 15
_diffrn_reflns_limit_l_min -15
_diffrn_reflns_number 13743
_diffrn_reflns_theta_full 32.53
_diffrn_reflns_theta_max 32.53
_diffrn_reflns_theta_min 2.07
_diffrn_standards_decay_% 0.0
_diffrn_standards_interval_time 329
_diffrn_standards_number 152
_exptl_absorpt_coefficient_mu 1.670
_exptl_absorpt_correction_T_max 0.8508
_exptl_absorpt_correction_T_min 0.7206
_exptl_absorpt_correction_type multi-scan
_exptl_absorpt_process_details 'SADABS, R. Blessing (1995)'
_exptl_crystal_colour yellow
_exptl_crystal_density_diffrn 1.908
_exptl_crystal_description plate
_exptl_crystal_F_000 352
_exptl_crystal_size_max 0.21
_exptl_crystal_size_mid 0.18
_exptl_crystal_size_min 0.10
_refine_diff_density_max 0.571
_refine_diff_density_min -0.493
_refine_diff_density_rms 0.081
_refine_ls_extinction_method none
_refine_ls_goodness_of_fit_ref 1.041
_refine_ls_hydrogen_treatment mixed
_refine_ls_matrix_type full
_refine_ls_number_parameters 197
_refine_ls_number_reflns 4529
_refine_ls_number_restraints 0
_refine_ls_restrained_S_all 1.041
_refine_ls_R_factor_all 0.0230
_refine_ls_R_factor_gt 0.0210
_refine_ls_shift/su_max 0.001
_refine_ls_shift/su_mean 0.000
_refine_ls_structure_factor_coef Fsqd
_refine_ls_weighting_details 'calc w=1/[\s^2^(Fo^2^)+(0.0282P)^2^+0.2010P] where P=(Fo^2^+2Fc^2^)/3'
_refine_ls_weighting_scheme calc
_refine_ls_wR_factor_gt 0.0546
_refine_ls_wR_factor_ref 0.0562
_reflns_number_gt 4248
_reflns_number_total 4529
_reflns_threshold_expression >2sigma(I)
_cod_data_source_file ic0622242Bsi20061121_122147_1.cif
_cod_data_source_block 03238
_cod_database_code 4327237

loop_
_symmetry_equiv_pos_as_xyz
'x, y, z'
'-x, -y, -z'

loop_
_atom_site_label
_atom_site_type_symbol
_atom_site_fract_x
_atom_site_fract_y
_atom_site_fract_z
_atom_site_U_iso_or_equiv
_atom_site_adp_type
_atom_site_occupancy
_atom_site_symmetry_multiplicity
_atom_site_calc_flag
_atom_site_refinement_flags
Mn1 Mn 1.0000 0.5000 0.5000 0.01069(5) Uani 1 2 d S
N1 N 0.74404(15) 0.41422(13) 0.25477(10) 0.01357(18) Uani 1 1 d .
N2 N 0.79436(15) 0.35728(13) 0.36410(10) 0.01353(18) Uani 1 1 d .
N3 N 0.84144(15) 0.70252(13) 0.36540(10) 0.01331(18) Uani 1 1 d .
N4 N 0.89064(15) 0.67347(13) 0.48907(10) 0.01392(18) Uani 1 1 d .
N5 N 1.06387(15) 0.59713(13) 0.23527(10) 0.01328(18) Uani 1 1 d .
N6 N 1.14805(15) 0.56494(13) 0.34509(10) 0.01375(18) Uani 1 1 d .
C1 C 0.60145(17) 0.29774(16) 0.17826(13) 0.0164(2) Uani 1 1 d .
H1 H 0.5409 0.3077 0.0969 0.024(5) Uiso 1 1 calc R
C2 C 0.55715(19) 0.16081(16) 0.23739(14) 0.0189(2) Uani 1 1 d .
H2 H 0.4628 0.0597 0.2057 0.023(5) Uiso 1 1 calc R
C3 C 0.68131(18) 0.20401(16) 0.35350(13) 0.0165(2) Uani 1 1 d .
H3 H 0.6855 0.1349 0.4163 0.029(5) Uiso 1 1 calc R
C4 C 0.77802(17) 0.82925(15) 0.38368(13) 0.0147(2) Uani 1 1 d .
H4 H 0.7366 0.8741 0.3134 0.033(6) Uiso 1 1 calc R
C5 C 0.78331(19) 0.88336(16) 0.52244(13) 0.0166(2) Uani 1 1 d .
H5 H 0.7460 0.9703 0.5659 0.025(5) Uiso 1 1 calc R
C6 C 0.85537(18) 0.78231(15) 0.58426(13) 0.0155(2) Uani 1 1 d .
H6 H 0.8763 0.7896 0.6797 0.022(5) Uiso 1 1 calc R
C7 C 1.18728(18) 0.63473(16) 0.14218(13) 0.0162(2) Uani 1 1 d .
H7 H 1.1624 0.6620 0.0569 0.032(6) Uiso 1 1 calc R
C8 C 1.35772(19) 0.62709(18) 0.19155(13) 0.0196(2) Uani 1 1 d .
H8 H 1.4710 0.6475 0.1481 0.024(5) Uiso 1 1 calc R
C9 C 1.32593(18) 0.58287(17) 0.31879(13) 0.0173(2) Uani 1 1 d .
H9 H 1.4170 0.5676 0.3782 0.028(5) Uiso 1 1 calc R
B1 B 0.85606(19) 0.58780(17) 0.23600(13) 0.0137(2) Uani 1 1 d .
H1B H 0.808(3) 0.617(2) 0.1475(19) 0.020(4) Uiso 1 1 d .
Sb1 Sb 1.0000 1.0000 0.0000 0.01392(4) Uani 1 2 d S
F1 F 1.00198(13) 0.79953(10) -0.09430(9) 0.02283(17) Uani 1 1 d .
F2 F 1.10096(13) 0.95866(11) 0.15929(8) 0.02167(16) Uani 1 1 d .
F3 F 1.24316(12) 1.09959(12) -0.04762(10) 0.02496(18) Uani 1 1 d .

loop_
_atom_site_aniso_label
_atom_site_aniso_U_11
_atom_site_aniso_U_22
_atom_site_aniso_U_33
_atom_site_aniso_U_23
_atom_site_aniso_U_13
_atom_site_aniso_U_12
Mn1 0.01073(11) 0.01325(11) 0.00771(10) 0.00144(8) 0.00002(8) 0.00366(8)
N1 0.0135(4) 0.0175(5) 0.0093(4) 0.0018(3) -0.0003(3) 0.0049(4)
N2 0.0137(4) 0.0158(4) 0.0102(4) 0.0022(3) -0.0008(3) 0.0038(4)
N3 0.0137(4) 0.0165(5) 0.0104(4) 0.0026(3) 0.0000(3) 0.0058(4)
N4 0.0169(5) 0.0162(4) 0.0091(4) 0.0019(3) 0.0001(3) 0.0063(4)
N5 0.0138(4) 0.0172(5) 0.0090(4) 0.0031(3) 0.0008(3) 0.0050(4)
N6 0.0125(4) 0.0188(5) 0.0103(4) 0.0036(4) 0.0002(3) 0.0051(4)
C1 0.0129(5) 0.0217(6) 0.0121(5) -0.0003(4) -0.0017(4) 0.0042(4)
C2 0.0171(5) 0.0188(6) 0.0165(5) 0.0001(4) -0.0016(4) 0.0013(4)
C3 0.0163(5) 0.0167(5) 0.0151(5) 0.0033(4) 0.0004(4) 0.0034(4)
C4 0.0152(5) 0.0158(5) 0.0144(5) 0.0041(4) 0.0007(4) 0.0065(4)
C5 0.0197(6) 0.0168(5) 0.0142(5) 0.0014(4) 0.0024(4) 0.0076(4)
C6 0.0178(5) 0.0163(5) 0.0116(5) 0.0009(4) 0.0015(4) 0.0051(4)
C7 0.0173(5) 0.0211(6) 0.0107(5) 0.0039(4) 0.0027(4) 0.0064(4)
C8 0.0155(5) 0.0301(7) 0.0147(5) 0.0070(5) 0.0044(4) 0.0079(5)
C9 0.0128(5) 0.0244(6) 0.0151(5) 0.0056(5) 0.0016(4) 0.0057(4)
B1 0.0143(5) 0.0169(6) 0.0101(5) 0.0020(4) 0.0005(4) 0.0056(5)
Sb1 0.01581(6) 0.01510(6) 0.00989(5) 0.00061(4) -0.00079(4) 0.00466(4)
F1 0.0331(5) 0.0191(4) 0.0164(4) -0.0025(3) -0.0016(3) 0.0116(3)
F2 0.0284(4) 0.0231(4) 0.0137(3) 0.0021(3) -0.0041(3) 0.0097(3)
F3 0.0178(4) 0.0296(4) 0.0253(4) 0.0062(4) 0.0042(3) 0.0038(3)

loop_
_atom_type_symbol
_atom_type_description
_atom_type_scat_dispersion_real
_atom_type_scat_dispersion_imag
_atom_type_scat_source
C C 0.0033 0.0016 'International Tables Vol C Tables 4.2.6.8 and 6.1.1.4'
H H 0.0000 0.0000 'International Tables Vol C Tables 4.2.6.8 and 6.1.1.4'
B B 0.0013 0.0007 'International Tables Vol C Tables 4.2.6.8 and 6.1.1.4'
N N 0.0061 0.0033 'International Tables Vol C Tables 4.2.6.8 and 6.1.1.4'
F F 0.0171 0.0103 'International Tables Vol C Tables 4.2.6.8 and 6.1.1.4'
Mn Mn 0.3368 0.7283 'International Tables Vol C Tables 4.2.6.8 and 6.1.1.4'
Sb Sb -0.5866 1.5461 'International Tables Vol C Tables 4.2.6.8 and 6.1.1.4'

loop_
_geom_angle_atom_site_label_1
_geom_angle_atom_site_label_2
_geom_angle_atom_site_label_3
_geom_angle
_geom_angle_site_symmetry_1
_geom_angle_site_symmetry_3
N4 Mn1 N4 180.0 . 2_766
N4 Mn1 N2 92.59(4) . 2_766
N4 Mn1 N2 87.41(4) 2_766 2_766
N4 Mn1 N2 87.41(4) . .
N4 Mn1 N2 92.59(4) 2_766 .
N2 Mn1 N2 180.0 2_766 .
N4 Mn1 N6 91.27(4) . 2_766
N4 Mn1 N6 88.73(4) 2_766 2_766
N2 Mn1 N6 87.78(4) 2_766 2_766
N2 Mn1 N6 92.22(4) . 2_766
N4 Mn1 N6 88.73(4) . .
N4 Mn1 N6 91.27(4) 2_766 .
N2 Mn1 N6 92.22(4) 2_766 .
N2 Mn1 N6 87.78(4) . .
N6 Mn1 N6 180.0 2_766 .
C1 N1 N2 109.32(10) . .
C1 N1 B1 131.81(11) . .
N2 N1 B1 118.83(10) . .
C3 N2 N1 106.84(10) . .
C3 N2 Mn1 133.25(9) . .
N1 N2 Mn1 119.91(8) . .
C4 N3 N4 109.41(10) . .
C4 N3 B1 131.96(11) . .
N4 N3 B1 118.54(10) . .
C6 N4 N3 107.16(10) . .
C6 N4 Mn1 132.58(9) . .
N3 N4 Mn1 120.22(8) . .
C7 N5 N6 109.75(10) . .
C7 N5 B1 131.18(11) . .
N6 N5 B1 119.07(10) . .
C9 N6 N5 106.87(10) . .
C9 N6 Mn1 133.45(9) . .
N5 N6 Mn1 119.66(8) . .
N1 C1 C2 108.86(11) . .
N1 C1 H1 125.6 . .
C2 C1 H1 125.6 . .
C1 C2 C3 104.72(11) . .
C1 C2 H2 127.6 . .
C3 C2 H2 127.6 . .
N2 C3 C2 110.26(11) . .
N2 C3 H3 124.9 . .
C2 C3 H3 124.9 . .
N3 C4 C5 108.51(11) . .
N3 C4 H4 125.7 . .
C5 C4 H4 125.7 . .
C4 C5 C6 104.98(11) . .
C4 C5 H5 127.5 . .
C6 C5 H5 127.5 . .
N4 C6 C5 109.94(11) . .
N4 C6 H6 125.0 . .
C5 C6 H6 125.0 . .
N5 C7 C8 108.45(11) . .
N5 C7 H7 125.8 . .
C8 C7 H7 125.8 . .
C7 C8 C9 104.84(11) . .
C7 C8 H8 127.6 . .
C9 C8 H8 127.6 . .
N6 C9 C8 110.09(11) . .
N6 C9 H9 125.0 . .
C8 C9 H9 125.0 . .
N3 B1 N5 106.61(10) . .
N3 B1 N1 106.87(10) . .
N5 B1 N1 106.53(10) . .
N3 B1 H1B 112.0(10) . .
N5 B1 H1B 112.2(10) . .
N1 B1 H1B 112.2(10) . .
F2 Sb1 F2 180.000(1) . 2_775
F2 Sb1 F3 89.85(4) . 2_775
F2 Sb1 F3 90.15(4) 2_775 2_775
F2 Sb1 F3 90.15(4) . .
F2 Sb1 F3 89.85(4) 2_775 .
F3 Sb1 F3 180.0 2_775 .
F2 Sb1 F1 90.21(4) . 2_775
F2 Sb1 F1 89.79(4) 2_775 2_775
F3 Sb1 F1 90.19(4) 2_775 2_775
F3 Sb1 F1 89.81(4) . 2_775
F2 Sb1 F1 89.79(4) . .
F2 Sb1 F1 90.21(4) 2_775 .
F3 Sb1 F1 89.81(4) 2_775 .
F3 Sb1 F1 90.19(4) . .
F1 Sb1 F1 180.0 2_775 .

loop_
_geom_bond_atom_site_label_1
_geom_bond_atom_site_label_2
_geom_bond_distance
_geom_bond_site_symmetry_2
Mn1 N4 1.9790(11) .
Mn1 N4 1.9790(11) 2_766
Mn1 N2 1.9831(10) 2_766
Mn1 N2 1.9831(10) .
Mn1 N6 1.9885(10) 2_766
Mn1 N6 1.9885(10) .
N1 C1 1.3428(16) .
N1 N2 1.3643(14) .
N1 B1 1.5478(18) .
N2 C3 1.3418(16) .
N3 C4 1.3450(16) .
N3 N4 1.3645(14) .
N3 B1 1.5432(17) .
N4 C6 1.3399(16) .
N5 C7 1.3409(16) .
N5 N6 1.3634(14) .
N5 B1 1.5454(17) .
N6 C9 1.3410(16) .
C1 C2 1.3845(19) .
C1 H1 0.9500 .
C2 C3 1.3905(18) .
C2 H2 0.9500 .
C3 H3 0.9500 .
C4 C5 1.3876(17) .
C4 H4 0.9500 .
C5 C6 1.3944(18) .
C5 H5 0.9500 .
C6 H6 0.9500 .
C7 C8 1.3895(18) .
C7 H7 0.9500 .
C8 C9 1.3936(18) .
C8 H8 0.9500 .
C9 H9 0.9500 .
B1 H1B 1.047(19) .
Sb1 F2 1.8792(8) .
Sb1 F2 1.8792(8) 2_775
Sb1 F3 1.8803(9) 2_775
Sb1 F3 1.8803(9) .
Sb1 F1 1.8808(8) 2_775
Sb1 F1 1.8808(8) .

loop_
_geom_torsion_atom_site_label_1
_geom_torsion_atom_site_label_2
_geom_torsion_atom_site_label_3
_geom_torsion_atom_site_label_4
_geom_torsion
_geom_torsion_site_symmetry_1
C1 N1 N2 C3 0.24(14) .
B1 N1 N2 C3 -177.63(11) .
C1 N1 N2 Mn1 -179.27(8) .
B1 N1 N2 Mn1 2.86(14) .
N4 Mn1 N2 C3 -136.46(12) .
N4 Mn1 N2 C3 43.54(12) 2_766
N2 Mn1 N2 C3 127(100) 2_766
N6 Mn1 N2 C3 -45.29(12) 2_766
N6 Mn1 N2 C3 134.71(12) .
N4 Mn1 N2 N1 42.90(9) .
N4 Mn1 N2 N1 -137.10(9) 2_766
N2 Mn1 N2 N1 -54(100) 2_766
N6 Mn1 N2 N1 134.07(9) 2_766
N6 Mn1 N2 N1 -45.93(9) .
C4 N3 N4 C6 0.62(14) .
B1 N3 N4 C6 -176.37(11) .
C4 N3 N4 Mn1 -177.49(8) .
B1 N3 N4 Mn1 5.52(14) .
N4 Mn1 N4 C6 -142(100) 2_766
N2 Mn1 N4 C6 -45.15(12) 2_766
N2 Mn1 N4 C6 134.85(12) .
N6 Mn1 N4 C6 42.68(12) 2_766
N6 Mn1 N4 C6 -137.32(12) .
N4 Mn1 N4 N3 36(100) 2_766
N2 Mn1 N4 N3 132.40(9) 2_766
N2 Mn1 N4 N3 -47.60(9) .
N6 Mn1 N4 N3 -139.77(9) 2_766
N6 Mn1 N4 N3 40.23(9) .
C7 N5 N6 C9 -0.09(14) .
B1 N5 N6 C9 -179.46(11) .
C7 N5 N6 Mn1 -178.61(9) .
B1 N5 N6 Mn1 2.02(14) .
N4 Mn1 N6 C9 137.79(13) .
N4 Mn1 N6 C9 -42.21(13) 2_766
N2 Mn1 N6 C9 45.25(13) 2_766
N2 Mn1 N6 C9 -134.75(13) .
N6 Mn1 N6 C9 -106(100) 2_766
N4 Mn1 N6 N5 -44.16(9) .
N4 Mn1 N6 N5 135.84(9) 2_766
N2 Mn1 N6 N5 -136.70(9) 2_766
N2 Mn1 N6 N5 43.30(9) .
N6 Mn1 N6 N5 72(100) 2_766
N2 N1 C1 C2 -0.37(14) .
B1 N1 C1 C2 177.13(12) .
N1 C1 C2 C3 0.34(15) .
N1 N2 C3 C2 -0.02(15) .
Mn1 N2 C3 C2 179.40(10) .
C1 C2 C3 N2 -0.19(16) .
N4 N3 C4 C5 -0.80(14) .
B1 N3 C4 C5 175.65(12) .
N3 C4 C5 C6 0.65(14) .
N3 N4 C6 C5 -0.20(14) .
Mn1 N4 C6 C5 177.58(9) .
C4 C5 C6 N4 -0.27(15) .
N6 N5 C7 C8 0.06(15) .
B1 N5 C7 C8 179.33(13) .
N5 C7 C8 C9 -0.01(16) .
N5 N6 C9 C8 0.08(15) .
Mn1 N6 C9 C8 178.31(10) .
C7 C8 C9 N6 -0.05(16) .
C4 N3 B1 N5 123.64(13) .
N4 N3 B1 N5 -60.18(13) .
C4 N3 B1 N1 -122.74(14) .
N4 N3 B1 N1 53.43(13) .
C7 N5 B1 N3 -123.49(14) .
N6 N5 B1 N3 55.73(14) .
C7 N5 B1 N1 122.66(14) .
N6 N5 B1 N1 -58.12(13) .
C1 N1 B1 N3 124.27(13) .
N2 N1 B1 N3 -58.43(13) .
C1 N1 B1 N5 -122.06(14) .
N2 N1 B1 N5 55.24(13) .
